data_2230862
loop_
_publ_author_name
'Kaupang, \%Asmund'
'G\"orbitz, Carl Henrik'
'Hansen, Tore'

_publ_section_title
;
 2-Diazo-1-(1,1-dioxothiomorpholin-4-yl)ethanone
;
_journal_coeditor_code SI2361
_journal_issue 7
_journal_name_full 'Acta Crystallographica Section E'
_journal_page_first o1844
_journal_page_last o1845
_journal_paper_doi 10.1107/S1600536811023774
_journal_volume 67
_journal_year 2011
_chemical_formula_iupac 'C6 H9 N3 O3 S'
_chemical_formula_moiety 'C6 H9 N3 O3 S'
_chemical_formula_sum 'C6 H9 N3 O3 S'
_chemical_formula_weight 203.22
_chemical_melting_point_gt 438
_chemical_melting_point_lt 449
_chemical_name_common 'thiomorpholine-1,1-dioxide diazoacetamide'
_chemical_name_systematic
;
2-Diazo-1-(1,1-dioxothiomorpholin-4-yl)ethanone
;
_space_group_IT_number 14
_symmetry_cell_setting monoclinic
_symmetry_space_group_name_Hall '-P 2yn'
_symmetry_space_group_name_H-M 'P 1 21/n 1'
_atom_sites_solution_hydrogens geom
_atom_sites_solution_primary direct
_atom_sites_solution_secondary difmap
_audit_creation_method SHELXL-97
_cell_angle_alpha 90.00
_cell_angle_beta 95.171(2)
_cell_angle_gamma 90.00
_cell_formula_units_Z 4
_cell_length_a 5.2729(3)
_cell_length_b 20.1349(11)
_cell_length_c 7.8683(4)
_cell_measurement_reflns_used 5309
_cell_measurement_temperature 105(2)
_cell_measurement_theta_max 36.6310
_cell_measurement_theta_min 2.7890
_cell_volume 831.97(8)
_computing_cell_refinement 'SAINT-Plus (Bruker, 2007)'
_computing_data_collection 'APEX2 (Bruker, 2007)'
_computing_data_reduction 'SAINT-Plus (Bruker, 2007)'
_computing_molecular_graphics 'SHELXTL (Sheldrick, 2008)'
_computing_publication_material 'SHELXTL (Sheldrick, 2008)'
_computing_structure_refinement 'SHELXTL (Sheldrick, 2008)'
_computing_structure_solution 'SHELXTL (Sheldrick, 2008)'
_diffrn_ambient_temperature 105(2)
_diffrn_detector_area_resol_mean 8.3
_diffrn_measured_fraction_theta_full 0.981
_diffrn_measured_fraction_theta_max 0.948
_diffrn_measurement_device_type 'Bruker APEXII CCD'
_diffrn_measurement_method 'Sets of exposures each taken over 0.5\% \w rotation'
_diffrn_radiation_monochromator graphite
_diffrn_radiation_source 'fine-focus sealed tube'
_diffrn_radiation_type MoK\a
_diffrn_radiation_wavelength 0.71073
_diffrn_reflns_av_R_equivalents 0.0314
_diffrn_reflns_av_sigmaI/netI 0.0372
_diffrn_reflns_limit_h_max 8
_diffrn_reflns_limit_h_min -8
_diffrn_reflns_limit_k_max 32
_diffrn_reflns_limit_k_min -30
_diffrn_reflns_limit_l_max 13
_diffrn_reflns_limit_l_min -11
_diffrn_reflns_number 14742
_diffrn_reflns_theta_full 31.00
_diffrn_reflns_theta_max 36.76
_diffrn_reflns_theta_min 2.02
_diffrn_standards_decay_% 0
_diffrn_standards_number 0
_exptl_absorpt_coefficient_mu 0.367
_exptl_absorpt_correction_T_max 0.9292
_exptl_absorpt_correction_T_min 0.8486
_exptl_absorpt_correction_type multi-scan
_exptl_absorpt_process_details '(SADABS; Bruker, 2007)'
_exptl_crystal_colour yellow
_exptl_crystal_density_diffrn 1.622
_exptl_crystal_density_method 'not measured'
_exptl_crystal_description needle
_exptl_crystal_F_000 424
_exptl_crystal_size_max 0.80
_exptl_crystal_size_mid 0.30
_exptl_crystal_size_min 0.20
_refine_diff_density_max 1.239
_refine_diff_density_min -0.713
_refine_ls_extinction_method none
_refine_ls_goodness_of_fit_ref 1.113
_refine_ls_hydrogen_treatment mixed
_refine_ls_matrix_type full
_refine_ls_number_parameters 138
_refine_ls_number_reflns 3951
_refine_ls_number_restraints 13
_refine_ls_restrained_S_all 1.112
_refine_ls_R_factor_all 0.0758
_refine_ls_R_factor_gt 0.0560
_refine_ls_shift/su_max 0.000
_refine_ls_shift/su_mean 0.000
_refine_ls_structure_factor_coef Fsqd
_refine_ls_weighting_details 'calc w=1/[\s^2^(Fo^2^)+(0.0728P)^2^+1.0103P] where P=(Fo^2^+2Fc^2^)/3'
_refine_ls_weighting_scheme calc
_refine_ls_wR_factor_gt 0.1548
_refine_ls_wR_factor_ref 0.1651
_reflns_number_gt 3029
_reflns_number_total 3951
_reflns_threshold_expression I>2\s(I)
_cod_data_source_file si2361.cif
_cod_data_source_block I
_cod_original_sg_symbol_H-M 'P 21/n'
_cod_database_code 2230862
_cod_database_fobs_code 2230862

loop_
_symmetry_equiv_pos_as_xyz
'x, y, z'
'-x+1/2, y+1/2, -z+1/2'
'-x, -y, -z'
'x-1/2, -y-1/2, z-1/2'

loop_
_atom_site_type_symbol
_atom_site_label
_atom_site_fract_x
_atom_site_fract_y
_atom_site_fract_z
_atom_site_U_iso_or_equiv
_atom_site_adp_type
_atom_site_calc_flag
_atom_site_refinement_flags
_atom_site_occupancy
_atom_site_symmetry_multiplicity
_atom_site_disorder_assembly
_atom_site_disorder_group
S S1 0.12602(8) 0.17713(2) 0.58307(5) 0.01306(11) Uani d PD 0.9811(14) 1 A 1
O O3 -0.1485(2) 0.17127(7) 0.56520(19) 0.0176(3) Uani d PD 0.9811(14) 1 A 1
O O2 0.2367(3) 0.21336(7) 0.73056(18) 0.0194(3) Uani d PD 0.9811(14) 1 A 1
C C5 0.2645(3) 0.09728(9) 0.5781(2) 0.0152(3) Uani d PD 0.9811(14) 1 A 1
H H51 0.4524 0.1012 0.5913 0.018 Uiso calc PR 0.9811(14) 1 A 1
H H52 0.2115 0.0703 0.6739 0.018 Uiso calc PR 0.9811(14) 1 A 1
C C6 0.2280(3) 0.21174(9) 0.3937(2) 0.0156(3) Uani d PD 0.9811(14) 1 A 1
H H61 0.1529 0.2565 0.3747 0.019 Uiso calc PR 0.9811(14) 1 A 1
H H62 0.4157 0.2163 0.4051 0.019 Uiso calc PR 0.9811(14) 1 A 1
S S11 0.385(3) 0.1792(3) 0.5843(11) 0.013 Uiso d PD 0.0189(14) 1 A 2
O O12 0.6562(19) 0.1779(9) 0.569(4) 0.018 Uiso d PD 0.0189(14) 1 A 2
O O13 0.302(7) 0.2139(3) 0.7308(6) 0.0194(3) Uani d PD 0.0189(14) 1 A 2
C C15 0.2645(3) 0.09728(9) 0.5781(2) 0.0152(3) Uani d PD 0.0189(14) 1 A 2
H H151 0.3969 0.0687 0.6379 0.018 Uiso calc PR 0.0189(14) 1 A 2
H H152 0.1168 0.0968 0.6474 0.018 Uiso calc PR 0.0189(14) 1 A 2
C C16 0.2280(3) 0.21174(9) 0.3937(2) 0.0156(3) Uani d PD 0.0189(14) 1 A 2
H H161 0.0734 0.2348 0.4255 0.019 Uiso calc PR 0.0189(14) 1 A 2
H H162 0.3408 0.2463 0.3519 0.019 Uiso calc PR 0.0189(14) 1 A 2
O O1 0.5857(3) 0.02988(7) 0.23496(18) 0.0199(3) Uani d . 1 1 A .
N N1 0.2562(3) 0.10078(8) 0.26290(19) 0.0153(3) Uani d . 1 1 A .
C C3 0.1799(3) 0.06335(9) 0.4088(2) 0.0158(3) Uani d . 1 1 . .
H H31 0.2552 0.0183 0.4081 0.019 Uiso calc R 1 1 A 1
H H32 -0.0077 0.0585 0.3982 0.019 Uiso calc R 1 1 A 1
C C4 0.1452(4) 0.16671(9) 0.2410(2) 0.0175(3) Uani d D 1 1 . .
H H41 -0.042(3) 0.1625(15) 0.232(4) 0.021 Uiso d D 1 1 . .
H H42 0.197(5) 0.1864(13) 0.135(3) 0.021 Uiso d D 1 1 . .
C C1 0.4582(3) 0.07843(9) 0.1828(2) 0.0146(3) Uani d . 1 1 . .
C C2 0.5141(4) 0.11299(10) 0.0274(2) 0.0173(3) Uani d D 1 1 A .
H H2 0.410(5) 0.1428(12) -0.039(3) 0.021 Uiso d D 1 1 . .
N N2 0.7103(3) 0.08892(9) -0.0445(2) 0.0200(3) Uani d . 1 1 . .
N N3 0.8809(4) 0.06859(12) -0.1020(2) 0.0294(4) Uani d . 1 1 A .

loop_
_atom_site_aniso_label
_atom_site_aniso_U_11
_atom_site_aniso_U_22
_atom_site_aniso_U_33
_atom_site_aniso_U_12
_atom_site_aniso_U_13
_atom_site_aniso_U_23
S1 0.01136(17) 0.01274(19) 0.01499(19) 0.00030(13) 0.00065(12) -0.00052(13)
O3 0.0102(5) 0.0198(6) 0.0230(6) 0.0005(4) 0.0021(4) 0.0000(5)
O2 0.0209(6) 0.0185(6) 0.0182(6) -0.0011(5) -0.0011(5) -0.0042(5)
C5 0.0151(7) 0.0143(7) 0.0163(7) 0.0017(5) 0.0013(5) 0.0016(5)
C6 0.0160(7) 0.0132(7) 0.0175(7) 0.0001(5) 0.0010(5) 0.0017(5)
O13 0.0209(6) 0.0185(6) 0.0182(6) -0.0011(5) -0.0011(5) -0.0042(5)
C15 0.0151(7) 0.0143(7) 0.0163(7) 0.0017(5) 0.0013(5) 0.0016(5)
C16 0.0160(7) 0.0132(7) 0.0175(7) 0.0001(5) 0.0010(5) 0.0017(5)
O1 0.0195(6) 0.0180(6) 0.0224(6) 0.0039(5) 0.0026(5) 0.0040(5)
N1 0.0182(6) 0.0130(6) 0.0151(6) 0.0021(5) 0.0032(5) 0.0019(5)
C3 0.0177(7) 0.0132(7) 0.0168(7) -0.0010(5) 0.0036(5) 0.0008(5)
C4 0.0207(8) 0.0146(8) 0.0169(7) 0.0038(6) 0.0005(6) 0.0013(5)
C1 0.0151(7) 0.0144(7) 0.0140(7) -0.0013(5) -0.0003(5) -0.0004(5)
C2 0.0186(7) 0.0190(8) 0.0143(7) -0.0008(6) 0.0013(5) 0.0007(6)
N2 0.0199(7) 0.0243(8) 0.0160(7) -0.0043(6) 0.0022(5) 0.0005(5)
N3 0.0240(8) 0.0410(11) 0.0245(9) 0.0015(8) 0.0087(7) 0.0003(7)

loop_
_atom_type_symbol
_atom_type_description
_atom_type_scat_dispersion_real
_atom_type_scat_dispersion_imag
_atom_type_scat_source
C C 0.0033 0.0016 'International Tables Vol C Tables 4.2.6.8 and 6.1.1.4'
H H 0.0000 0.0000 'International Tables Vol C Tables 4.2.6.8 and 6.1.1.4'
N N 0.0061 0.0033 'International Tables Vol C Tables 4.2.6.8 and 6.1.1.4'
O O 0.0106 0.0060 'International Tables Vol C Tables 4.2.6.8 and 6.1.1.4'
S S 0.1246 0.1234 'International Tables Vol C Tables 4.2.6.8 and 6.1.1.4'

loop_
_geom_angle_atom_site_label_1
_geom_angle_atom_site_label_2
_geom_angle_atom_site_label_3
_geom_angle_site_symmetry_1
_geom_angle_site_symmetry_3
_geom_angle
_geom_angle_publ_flag
O3 S1 O2 . . 116.52(9) ?
O3 S1 C5 . . 109.59(8) ?
O2 S1 C5 . . 109.77(9) ?
O3 S1 C6 . . 109.11(9) ?
O2 S1 C6 . . 110.17(9) ?
C5 S1 C6 . . 100.48(8) ?
C3 C5 S1 . . 109.70(12) ?
C3 C5 H51 . . 109.7 ?
S1 C5 H51 . . 109.7 ?
C3 C5 H52 . . 109.7 ?
S1 C5 H52 . . 109.7 ?
H51 C5 H52 . . 108.2 ?
C4 C6 S1 . . 109.81(12) ?
C4 C6 H61 . . 109.7 ?
S1 C6 H61 . . 109.7 ?
C4 C6 H62 . . 109.7 ?
S1 C6 H62 . . 109.7 ?
H61 C6 H62 . . 108.2 ?
O12 S11 O13 . . 116.5(3) ?
C1 N1 C4 . . 124.74(15) ?
C1 N1 C3 . . 118.42(15) ?
C4 N1 C3 . . 115.30(14) ?
N1 C3 C5 . . 112.05(14) ?
N1 C3 H31 . . 109.2 ?
C5 C3 H31 . . 109.2 ?
N1 C3 H32 . . 109.2 ?
C5 C3 H32 . . 109.2 ?
H31 C3 H32 . . 107.9 ?
N1 C4 C6 . . 111.28(15) ?
N1 C4 H41 . . 108.6(17) ?
C6 C4 H41 . . 108.7(17) ?
N1 C4 H42 . . 109.1(17) ?
C6 C4 H42 . . 110.1(17) ?
H41 C4 H42 . . 109(2) ?
O1 C1 N1 . . 122.16(16) ?
O1 C1 C2 . . 120.72(16) ?
N1 C1 C2 . . 117.09(16) ?
N2 C2 C1 . . 114.24(17) ?
N2 C2 H2 . . 116.1(17) ?
C1 C2 H2 . . 128.1(18) ?
N3 N2 C2 . . 178.3(2) ?

loop_
_geom_bond_atom_site_label_1
_geom_bond_atom_site_label_2
_geom_bond_site_symmetry_2
_geom_bond_distance
_geom_bond_publ_flag
S1 O3 . 1.4463(13) ?
S1 O2 . 1.4482(14) ?
S1 C5 . 1.7679(18) ?
S1 C6 . 1.7718(18) ?
C5 C3 . 1.528(3) ?
C5 H51 . 0.9900 ?
C5 H52 . 0.9900 ?
C6 C4 . 1.537(3) ?
C6 H61 . 0.9900 ?
C6 H62 . 0.9900 ?
S11 O12 . 1.446(2) ?
S11 O13 . 1.448(2) ?
O1 C1 . 1.235(2) ?
N1 C1 . 1.362(2) ?
N1 C4 . 1.455(2) ?
N1 C3 . 1.460(2) ?
C3 H31 . 0.9900 ?
C3 H32 . 0.9900 ?
C4 H41 . 0.984(17) ?
C4 H42 . 0.983(16) ?
C1 C2 . 1.460(2) ?
C2 N2 . 1.316(2) ?
C2 H2 . 0.940(17) ?
N2 N3 . 1.120(2) ?

loop_
_geom_hbond_atom_site_label_D
_geom_hbond_atom_site_label_H
_geom_hbond_atom_site_label_A
_geom_hbond_site_symmetry_A
_geom_hbond_distance_DH
_geom_hbond_distance_HA
_geom_hbond_distance_DA
_geom_hbond_angle_DHA
C2 H2 O2 1_554 0.940(17) 2.417(18) 3.326(2) 163(2)
C3 H32 O1 1_455 0.99 2.47 3.372(2) 152
C5 H52 O1 3_656 0.99 2.36 3.022(2) 123
C5 H51 O3 1_655 0.99 2.56 3.445(2) 149
C5 H52 N3 1_456 0.99 2.59 3.417(3) 141
C6 H61 O2 4_565 0.99 2.45 3.168(2) 129

loop_
_geom_torsion_atom_site_label_1
_geom_torsion_atom_site_label_2
_geom_torsion_atom_site_label_3
_geom_torsion_atom_site_label_4
_geom_torsion_site_symmetry_1
_geom_torsion_site_symmetry_2
_geom_torsion_site_symmetry_3
_geom_torsion_site_symmetry_4
_geom_torsion
_geom_torsion_publ_flag
O3 S1 C5 C3 . . . . 59.85(14) ?
O2 S1 C5 C3 . . . . -170.98(12) ?
C6 S1 C5 C3 . . . . -54.93(13) ?
O3 S1 C6 C4 . . . . -59.84(14) ?
O2 S1 C6 C4 . . . . 171.06(12) ?
C5 S1 C6 C4 . . . . 55.31(13) ?
C1 N1 C3 C5 . . . . 103.74(18) ?
C4 N1 C3 C5 . . . . -62.8(2) ?
S1 C5 C3 N1 . . . . 60.09(17) ?
C1 N1 C4 C6 . . . . -102.9(2) ?
C3 N1 C4 C6 . . . . 62.7(2) ?
S1 C6 C4 N1 . . . . -60.49(17) ?
C4 N1 C1 O1 . . . . 161.34(18) ?
C3 N1 C1 O1 . . . . -3.9(3) ?
C4 N1 C1 C2 . . . . -20.7(3) ?
C3 N1 C1 C2 . . . . 174.07(15) ?
O1 C1 C2 N2 . . . . -1.7(3) ?
N1 C1 C2 N2 . . . . -179.68(16) ?
C1 C2 N2 N3 . . . . -53(8) ?
